data_7711594
loop_
_publ_author_name
'Yuan, Qingbing'
'Huang, Zeming'
'Wu, weikang'
'Hong, Dongjing'
'Zhu, Shan'
'Wei, Jieding'
'Zhou, Shuangliu'
'Wang, Shaowu'

_publ_section_title
;
 Halide-Bridged Tetranuclear Organocopper(I) Clusters Supported by the
 Indolyl-based NCN Pincer Ligands and Their Catalytic Activities towards
 Hydrophosphination of Alkenes
;
_journal_name_full 'Dalton Transactions'
_journal_paper_doi 10.1039/D2DT02654F
_journal_year 2022
_chemical_formula_moiety 'C54 H68 Cl2 Cu4 N6'
_chemical_formula_sum 'C54 H68 Cl2 Cu4 N6'
_chemical_formula_weight 1126.20
_space_group_crystal_system monoclinic
_space_group_IT_number 14
_space_group_name_Hall '-P 2ybc'
_space_group_name_H-M_alt 'P 1 21/c 1'
_atom_sites_solution_hydrogens geom
_audit_creation_date 2019-07-29
_audit_creation_method
;
Olex2 1.2
(compiled 2018.05.29 svn.r3508 for OlexSys, GUI svn.r5506)
;
_audit_update_record
;
2022-01-18 deposited with the CCDC.	2022-10-27 downloaded from the CCDC.
;
_cell_angle_alpha 90
_cell_angle_beta 103.848(4)
_cell_angle_gamma 90
_cell_formula_units_Z 4
_cell_length_a 12.697(4)
_cell_length_b 20.986(6)
_cell_length_c 23.210(7)
_cell_measurement_reflns_used 9901
_cell_measurement_temperature 293(2)
_cell_measurement_theta_max 27.56
_cell_measurement_theta_min 2.28
_cell_volume 6005(3)
_computing_cell_refinement 'SAINT v8.34A (Bruker, 2013)'
_computing_data_reduction 'SAINT v8.34A (Bruker, 2013)'
_computing_molecular_graphics 'Olex2 (Dolomanov et al., 2009)'
_computing_publication_material 'Olex2 (Dolomanov et al., 2009)'
_computing_structure_refinement 'ShelXL (Sheldrick, 2015)'
_computing_structure_solution 'SHELXT 2014/4 (Sheldrick, 2014)'
_diffrn_ambient_temperature 293.15
_diffrn_measured_fraction_theta_full 0.999
_diffrn_measured_fraction_theta_max 0.999
_diffrn_measurement_device_type 'Bruker APEX-II CCD'
_diffrn_measurement_method '\f and \w scans'
_diffrn_radiation_type MoK\a
_diffrn_radiation_wavelength 0.71073
_diffrn_reflns_av_R_equivalents 0.1512
_diffrn_reflns_av_unetI/netI 0.1092
_diffrn_reflns_Laue_measured_fraction_full 0.999
_diffrn_reflns_Laue_measured_fraction_max 0.999
_diffrn_reflns_limit_h_max 15
_diffrn_reflns_limit_h_min -15
_diffrn_reflns_limit_k_max 24
_diffrn_reflns_limit_k_min -24
_diffrn_reflns_limit_l_max 27
_diffrn_reflns_limit_l_min -27
_diffrn_reflns_number 56373
_diffrn_reflns_point_group_measured_fraction_full 0.999
_diffrn_reflns_point_group_measured_fraction_max 0.999
_diffrn_reflns_theta_full 25.000
_diffrn_reflns_theta_max 25.000
_diffrn_reflns_theta_min 1.326
_diffrn_standards_number 0
_exptl_absorpt_coefficient_mu 1.523
_exptl_absorpt_correction_T_max 0.7456
_exptl_absorpt_correction_T_min 0.4099
_exptl_absorpt_correction_type none
_exptl_crystal_colour red
_exptl_crystal_density_diffrn 1.246
_exptl_crystal_description block
_exptl_crystal_F_000 2336
_exptl_crystal_size_max 0.22
_exptl_crystal_size_mid 0.21
_exptl_crystal_size_min 0.2
_refine_diff_density_max 1.576
_refine_diff_density_min -1.285
_refine_diff_density_rms 0.161
_refine_ls_extinction_method none
_refine_ls_goodness_of_fit_ref 1.037
_refine_ls_hydrogen_treatment constr
_refine_ls_matrix_type full
_refine_ls_number_parameters 603
_refine_ls_number_reflns 10557
_refine_ls_number_restraints 1244
_refine_ls_restrained_S_all 1.037
_refine_ls_R_factor_all 0.1642
_refine_ls_R_factor_gt 0.1039
_refine_ls_shift/su_max 0.000
_refine_ls_shift/su_mean 0.000
_refine_ls_structure_factor_coef Fsqd
_refine_ls_weighting_details 'w=1/[\s^2^(Fo^2^)+(0.1826P)^2^] where P=(Fo^2^+2Fc^2^)/3'
_refine_ls_weighting_scheme calc
_refine_ls_wR_factor_gt 0.2565
_refine_ls_wR_factor_ref 0.3020
_reflns_Friedel_coverage 0.000
_reflns_number_gt 5851
_reflns_number_total 10557
_reflns_threshold_expression 'I > 2\s(I)'
_cod_data_source_file d2dt02654f2.cif
_cod_data_source_block 1_a
_cod_database_code 7711594
_shelx_shelxl_version_number 2018/3
_shelx_space_group_comment
;
The symmetry employed for this shelxl refinement is uniquely defined
by the following loop, which should always be used as a source of
symmetry information in preference to the above space-group names.
They are only intended as comments.
;
_olex2_refinement_description
;
1. Fixed Uiso
 At 1.2 times of:
  All C(H) groups, All C(H,H) groups
 At 1.5 times of:
  All C(H,H,H) groups
2. Restrained distances
 C53-C52 = C52-C51 = C50-C49 = C43-C38 = C44-C43 = C45-C43 = C47-C46 = C21-C19
 = C20-C19 = C19-C15 = C17-C16 = C23-C22 = C27-C26 = C25-C24
 1.54 with sigma of 0.01
3. Uiso/Uaniso restraints and constraints
C38 \\sim C4 \\sim C46 \\sim C17 \\sim C20 \\sim C22 \\sim C34 \\sim C5 \\sim
C32 \\sim C16 \\sim C7 \\sim C39 \\sim C43 \\sim C50 \\sim C33 \\sim C40 \\sim
C41 \\sim C14 \\sim C44 \\sim C6 \\sim C51 \\sim C21 \\sim C12 \\sim C54 \\sim
C23 \\sim C13 \\sim C27 \\sim C53 \\sim C47 \\sim C48 \\sim C24 \\sim C18 \\sim
C52 \\sim C25 \\sim C26 \\sim C45 \\sim C9 \\sim C30 \\sim C2 \\sim C36 \\sim
C35 \\sim C8 \\sim C29 \\sim C37 \\sim C28 \\sim C3 \\sim C1 \\sim C10 \\sim
C49 \\sim C15 \\sim C42 \\sim C11 \\sim C31 \\sim C19: within 3.8A with sigma
of 0.01 and sigma for terminal atoms of 0.02
Uanis(N5) \\sim Ueq, Uanis(Cu1) \\sim Ueq: with sigma of 0.01 and sigma for
terminal atoms of 0.02
Uanis(N2) \\sim Ueq: with sigma of 0.005 and sigma for terminal atoms of 0.01
Uanis(Cl2) \\sim Ueq, Uanis(Cl1) \\sim Ueq: with sigma of 0.01 and sigma for
terminal atoms of 0.02
Uanis(Cl2) \\sim Ueq: with sigma of 0.005 and sigma for terminal atoms of 0.01
4.a Ternary CH refined with riding coordinates:
 C46(H46), C16(H16), C43(H43), C19(H19)
4.b Secondary CH2 refined with riding coordinates:
 C22(H22A,H22B), C50(H50A,H50B), C51(H51A,H51B), C54(H54A,H54B), C23(H23A,
 H23B), C27(H27A,H27B), C53(H53A,H53B), C24(H24A,H24B), C52(H52A,H52B),
 C25(H25A,H25B), C26(H26A,H26B), C49(H49A,H49B)
4.c Aromatic/amide H refined with riding coordinates:
 C4(H4), C34(H34), C5(H5), C32(H32), C7(H7), C39(H39), C33(H33), C40(H40),
 C41(H41), C14(H14), C6(H6), C12(H12), C13(H13), C9(H9), C36(H36), C31(H31)
4.d Idealised Me refined as rotating group:
 C17(H17A,H17B,H17C), C20(H20A,H20B,H20C), C44(H44A,H44B,H44C), C21(H21A,H21B,
 H21C), C47(H47A,H47B,H47C), C48(H48A,H48B,H48C), C18(H18A,H18B,H18C), C45(H45A,
 H45B,H45C)
;
_olex2_submission_special_instructions 'No special instructions were received'

loop_
_space_group_symop_operation_xyz
'x, y, z'
'-x, y+1/2, -z+1/2'
'-x, -y, -z'
'x, -y-1/2, z-1/2'

loop_
_atom_site_label
_atom_site_type_symbol
_atom_site_fract_x
_atom_site_fract_y
_atom_site_fract_z
_atom_site_U_iso_or_equiv
_atom_site_adp_type
_atom_site_occupancy
_atom_site_site_symmetry_order
_atom_site_calc_flag
_atom_site_refinement_flags_posn
_atom_site_refinement_flags_adp
_atom_site_refinement_flags_occupancy
_atom_site_disorder_assembly
_atom_site_disorder_group
Cu1 Cu -0.62777(9) -0.21082(6) 0.40768(4) 0.0442(3) Uani 1 1 d . U . . .
Cu2 Cu -0.75368(8) -0.19801(6) 0.30627(4) 0.0439(3) Uani 1 1 d . . . . .
Cu4 Cu -0.76030(10) -0.12552(5) 0.40400(5) 0.0473(4) Uani 1 1 d . . . . .
Cu3 Cu -0.61491(10) -0.11432(5) 0.32646(5) 0.0492(4) Uani 1 1 d . . . . .
Cl1 Cl -0.8229(2) -0.07909(13) 0.31324(11) 0.0652(8) Uani 1 1 d . U . . .
Cl2 Cl -0.5562(3) -0.08953(15) 0.42445(12) 0.0762(9) Uani 1 1 d . U . . .
N2 N -0.8714(5) -0.2554(3) 0.3109(3) 0.0318(15) Uani 1 1 d . U . . .
N1 N -0.7486(6) -0.2113(3) 0.4998(3) 0.0405(17) Uani 1 1 d . . . . .
N4 N -0.6313(6) -0.1764(4) 0.2163(3) 0.0439(18) Uani 1 1 d . . . . .
N5 N -0.5137(5) -0.2630(3) 0.3919(3) 0.0362(16) Uani 1 1 d . U . . .
N6 N -0.5590(6) -0.0517(4) 0.2660(3) 0.053(2) Uani 1 1 d . . . . .
N3 N -0.8150(8) -0.0800(4) 0.4749(3) 0.058(2) Uani 1 1 d . . . . .
C38 C -0.3470(8) -0.2673(4) 0.4737(4) 0.0569(18) Uani 1 1 d D U . . .
C4 C -0.9637(8) -0.3233(5) 0.4771(4) 0.0536(17) Uani 1 1 d . U . . .
H4 H -1.005707 -0.345647 0.445155 0.064 Uiso 1 1 calc R . . . .
C46 C -0.5799(9) -0.3876(5) 0.4264(5) 0.064(2) Uani 1 1 d D U . . .
H46 H -0.619370 -0.357846 0.396351 0.077 Uiso 1 1 calc R . . . .
C17 C -1.1605(10) -0.1956(7) 0.2819(6) 0.099(3) Uani 1 1 d D U . . .
H17A H -1.164674 -0.161419 0.308803 0.149 Uiso 1 1 calc GR . . . .
H17B H -1.150127 -0.235165 0.303215 0.149 Uiso 1 1 calc GR . . . .
H17C H -1.226654 -0.197355 0.251468 0.149 Uiso 1 1 calc GR . . . .
C20 C -0.8278(11) -0.4376(5) 0.2736(6) 0.099(4) Uani 1 1 d D U . . .
H20A H -0.839888 -0.462600 0.237974 0.148 Uiso 1 1 calc GR . . . .
H20B H -0.891475 -0.438665 0.289037 0.148 Uiso 1 1 calc GR . . . .
H20C H -0.767453 -0.454886 0.302532 0.148 Uiso 1 1 calc GR . . . .
C22 C -0.6857(9) -0.1616(4) 0.5359(4) 0.0613(18) Uani 1 1 d D U . . .
H22A H -0.620388 -0.153893 0.522251 0.074 Uiso 1 1 calc R . . . .
H22B H -0.664027 -0.176111 0.576734 0.074 Uiso 1 1 calc R . . . .
C34 C -0.5451(8) -0.2045(5) 0.1324(4) 0.0583(17) Uani 1 1 d . U . . .
H34 H -0.582390 -0.174833 0.105256 0.070 Uiso 1 1 calc R . . . .
C5 C -0.9798(9) -0.3329(5) 0.5328(4) 0.0627(19) Uani 1 1 d . U . . .
H5 H -1.032692 -0.361462 0.537996 0.075 Uiso 1 1 calc R . . . .
C32 C -0.4151(9) -0.2909(6) 0.1577(5) 0.065(2) Uani 1 1 d . U . . .
H32 H -0.368562 -0.319482 0.145737 0.078 Uiso 1 1 calc R . . . .
C16 C -1.0648(8) -0.1840(5) 0.2535(5) 0.063(2) Uani 1 1 d D U . . .
H16 H -1.002755 -0.170534 0.285077 0.075 Uiso 1 1 calc R . . . .
C7 C -0.8403(9) -0.2588(5) 0.5754(4) 0.0597(17) Uani 1 1 d . U . . .
H7 H -0.799887 -0.236553 0.607872 0.072 Uiso 1 1 calc R . . . .
C39 C -0.2832(9) -0.2991(5) 0.5218(5) 0.064(2) Uani 1 1 d . U . . .
H39 H -0.217650 -0.281350 0.541986 0.077 Uiso 1 1 calc R . . . .
C43 C -0.3146(8) -0.2014(4) 0.4564(4) 0.064(2) Uani 1 1 d D U . . .
H43 H -0.373125 -0.185786 0.423892 0.077 Uiso 1 1 calc R . . . .
C50 C -0.6205(9) -0.0598(5) 0.2031(5) 0.0686(19) Uani 1 1 d D U . . .
H50A H -0.569369 -0.060573 0.177982 0.082 Uiso 1 1 calc R . . . .
H50B H -0.667279 -0.023102 0.191594 0.082 Uiso 1 1 calc R . . . .
C33 C -0.4703(9) -0.2458(5) 0.1184(5) 0.064(2) Uani 1 1 d . U . . .
H33 H -0.456493 -0.243232 0.080879 0.077 Uiso 1 1 calc R . . . .
C40 C -0.3146(8) -0.3548(5) 0.5395(5) 0.064(2) Uani 1 1 d . U . . .
H40 H -0.271576 -0.374217 0.572914 0.077 Uiso 1 1 calc R . . . .
C41 C -0.4087(9) -0.3845(5) 0.5098(5) 0.066(2) Uani 1 1 d . U . . .
H41 H -0.427013 -0.424344 0.522101 0.079 Uiso 1 1 calc R . . . .
C14 C -0.9732(9) -0.3554(6) 0.1770(5) 0.068(2) Uani 1 1 d . U . . .
H14 H -0.953270 -0.391664 0.159052 0.082 Uiso 1 1 calc R . . . .
C44 C -0.2114(10) -0.2044(7) 0.4337(7) 0.112(4) Uani 1 1 d D U . . .
H44A H -0.153662 -0.222215 0.463891 0.167 Uiso 1 1 calc GR . . . .
H44B H -0.191812 -0.162217 0.424132 0.167 Uiso 1 1 calc GR . . . .
H44C H -0.223775 -0.230663 0.398881 0.167 Uiso 1 1 calc GR . . . .
C6 C -0.9176(9) -0.3002(5) 0.5820(5) 0.063(2) Uani 1 1 d . U . . .
H6 H -0.929930 -0.307135 0.619439 0.076 Uiso 1 1 calc R . . . .
C51 C -0.4411(9) -0.0679(6) 0.2725(4) 0.072(2) Uani 1 1 d D U . . .
H51A H -0.414326 -0.051991 0.239473 0.087 Uiso 1 1 calc R . . . .
H51B H -0.428507 -0.113454 0.276516 0.087 Uiso 1 1 calc R . . . .
C21 C -0.7236(9) -0.3676(6) 0.2193(5) 0.081(3) Uani 1 1 d D U . . .
H21A H -0.656993 -0.387990 0.238976 0.121 Uiso 1 1 calc GR . . . .
H21B H -0.709214 -0.324162 0.210642 0.121 Uiso 1 1 calc GR . . . .
H21C H -0.754815 -0.389661 0.183038 0.121 Uiso 1 1 calc GR . . . .
C12 C -1.0977(9) -0.2705(5) 0.1745(5) 0.067(2) Uani 1 1 d . U . . .
H12 H -1.161562 -0.250151 0.155319 0.081 Uiso 1 1 calc R . . . .
C54 C -0.5580(10) 0.0159(6) 0.2849(5) 0.078(2) Uani 1 1 d . U . . .
H54A H -0.625731 0.026613 0.295003 0.094 Uiso 1 1 calc R . . . .
H54B H -0.548655 0.043904 0.253273 0.094 Uiso 1 1 calc R . . . .
C23 C -0.7498(10) -0.0986(5) 0.5334(5) 0.073(2) Uani 1 1 d D U . . .
H23A H -0.797588 -0.102194 0.560222 0.088 Uiso 1 1 calc R . . . .
H23B H -0.698673 -0.064628 0.548198 0.088 Uiso 1 1 calc R . . . .
C13 C -1.0674(9) -0.3244(6) 0.1513(5) 0.072(2) Uani 1 1 d . U . . .
H13 H -1.111866 -0.340918 0.116802 0.086 Uiso 1 1 calc R . . . .
C27 C -0.8198(10) -0.0111(6) 0.4680(5) 0.084(2) Uani 1 1 d D U . . .
H27A H -0.756836 0.004634 0.455648 0.101 Uiso 1 1 calc R . . . .
H27B H -0.823066 0.009459 0.504999 0.101 Uiso 1 1 calc R . . . .
C53 C -0.4646(10) 0.0232(6) 0.3383(5) 0.083(3) Uani 1 1 d D U . . .
H53A H -0.488342 0.019127 0.374905 0.100 Uiso 1 1 calc R . . . .
H53B H -0.428748 0.064008 0.338058 0.100 Uiso 1 1 calc R . . . .
C47 C -0.5506(11) -0.4467(6) 0.3939(5) 0.097(3) Uani 1 1 d D U . . .
H47A H -0.509132 -0.475920 0.422281 0.145 Uiso 1 1 calc GR . . . .
H47B H -0.508637 -0.433837 0.366541 0.145 Uiso 1 1 calc GR . . . .
H47C H -0.615955 -0.467245 0.372499 0.145 Uiso 1 1 calc GR . . . .
C48 C -0.6545(10) -0.4057(6) 0.4665(6) 0.089(3) Uani 1 1 d . U . . .
H48A H -0.721196 -0.422529 0.442803 0.133 Uiso 1 1 calc GR . . . .
H48B H -0.669462 -0.368592 0.487374 0.133 Uiso 1 1 calc GR . . . .
H48C H -0.619700 -0.437332 0.494519 0.133 Uiso 1 1 calc GR . . . .
C24 C -0.9279(10) -0.0993(5) 0.4675(5) 0.0723(19) Uani 1 1 d D U . . .
H24A H -0.951954 -0.091584 0.503550 0.087 Uiso 1 1 calc R . . . .
H24B H -0.937208 -0.144082 0.457396 0.087 Uiso 1 1 calc R . . . .
C18 C -1.0902(12) -0.1306(6) 0.2088(6) 0.096(3) Uani 1 1 d . U . . .
H18A H -1.148783 -0.143119 0.176402 0.144 Uiso 1 1 calc GR . . . .
H18B H -1.027208 -0.121320 0.194254 0.144 Uiso 1 1 calc GR . . . .
H18C H -1.110783 -0.093257 0.227444 0.144 Uiso 1 1 calc GR . . . .
C52 C -0.3901(9) -0.0322(5) 0.3306(5) 0.083(3) Uani 1 1 d D U . . .
H52A H -0.380992 -0.061117 0.364015 0.100 Uiso 1 1 calc R . . . .
H52B H -0.319309 -0.015920 0.329137 0.100 Uiso 1 1 calc R . . . .
C25 C -0.9908(11) -0.0573(6) 0.4164(5) 0.089(3) Uani 1 1 d D U . . .
H25A H -0.997877 -0.078403 0.378490 0.106 Uiso 1 1 calc R . . . .
H25B H -1.062538 -0.047372 0.421613 0.106 Uiso 1 1 calc R . . . .
C26 C -0.9236(10) 0.0012(6) 0.4202(5) 0.087(3) Uani 1 1 d D U . . .
H26A H -0.962118 0.037623 0.430777 0.105 Uiso 1 1 calc R . . . .
H26B H -0.906541 0.009758 0.382357 0.105 Uiso 1 1 calc R . . . .
C45 C -0.3022(12) -0.1545(6) 0.5077(5) 0.108(4) Uani 1 1 d D U . . .
H45A H -0.370624 -0.149577 0.517996 0.162 Uiso 1 1 calc GR . . . .
H45B H -0.278869 -0.113989 0.496077 0.162 Uiso 1 1 calc GR . . . .
H45C H -0.249304 -0.170370 0.541380 0.162 Uiso 1 1 calc GR . . . .
C9 C -0.8957(7) -0.2755(5) 0.3595(4) 0.0458(15) Uani 1 1 d . U . . .
H9 H -0.952735 -0.304437 0.354313 0.055 Uiso 1 1 calc R . . . .
C30 C -0.5009(8) -0.2519(5) 0.2325(4) 0.0510(16) Uani 1 1 d . U . . .
C2 C -0.8468(8) -0.2590(5) 0.4185(4) 0.0476(16) Uani 1 1 d . U . . .
C36 C -0.4912(8) -0.2716(5) 0.3409(4) 0.0497(16) Uani 1 1 d . U . . .
H36 H -0.438242 -0.301955 0.339999 0.060 Uiso 1 1 calc R . . . .
C35 C -0.5618(8) -0.2096(5) 0.1896(4) 0.0542(16) Uani 1 1 d . U . . .
C8 C -0.8221(8) -0.2501(5) 0.5194(4) 0.0531(16) Uani 1 1 d . U . . .
C29 C -0.5365(7) -0.2409(5) 0.2862(4) 0.0468(16) Uani 1 1 d . U . . .
C37 C -0.4449(8) -0.2962(5) 0.4429(4) 0.0526(16) Uani 1 1 d . U . . .
C28 C -0.6176(8) -0.1940(5) 0.2756(4) 0.0501(16) Uani 1 1 d . U . . .
C3 C -0.8872(8) -0.2818(5) 0.4679(4) 0.0498(16) Uani 1 1 d . U . . .
C1 C -0.7615(8) -0.2153(4) 0.4393(4) 0.0483(16) Uani 1 1 d . U . . .
C10 C -0.9390(8) -0.2785(5) 0.2557(4) 0.0510(16) Uani 1 1 d . U . . .
C49 C -0.6900(8) -0.1205(4) 0.1916(4) 0.0588(18) Uani 1 1 d D U . . .
H49A H -0.752291 -0.115236 0.208541 0.071 Uiso 1 1 calc R . . . .
H49B H -0.716774 -0.126203 0.149103 0.071 Uiso 1 1 calc R . . . .
C15 C -0.9068(7) -0.3330(5) 0.2299(4) 0.0575(18) Uani 1 1 d D U . . .
C42 C -0.4768(8) -0.3542(5) 0.4608(4) 0.0577(18) Uani 1 1 d . U . . .
C11 C -1.0336(8) -0.2447(5) 0.2276(4) 0.0572(18) Uani 1 1 d . U . . .
C31 C -0.4293(8) -0.2935(5) 0.2151(4) 0.0562(17) Uani 1 1 d . U . . .
H31 H -0.390894 -0.323057 0.241877 0.067 Uiso 1 1 calc R . . . .
C19 C -0.8031(7) -0.3690(4) 0.2598(4) 0.061(2) Uani 1 1 d D U . . .
H19 H -0.769330 -0.347498 0.297150 0.074 Uiso 1 1 calc R . . . .

loop_
_atom_site_aniso_label
_atom_site_aniso_U_11
_atom_site_aniso_U_22
_atom_site_aniso_U_33
_atom_site_aniso_U_23
_atom_site_aniso_U_13
_atom_site_aniso_U_12
Cu1 0.0218(6) 0.0756(8) 0.0321(6) 0.0008(5) 0.0004(5) 0.0073(5)
Cu2 0.0179(6) 0.0767(8) 0.0329(6) 0.0041(5) -0.0021(4) -0.0106(5)
Cu4 0.0467(8) 0.0515(7) 0.0442(7) -0.0006(5) 0.0120(6) 0.0034(6)
Cu3 0.0399(8) 0.0585(7) 0.0469(7) 0.0018(5) 0.0058(5) -0.0125(6)
Cl1 0.0559(18) 0.0821(18) 0.0552(15) 0.0144(13) 0.0084(13) 0.0245(14)
Cl2 0.0684(19) 0.099(2) 0.0542(15) -0.0072(14) 0.0012(14) -0.0407(16)
N2 0.021(3) 0.046(3) 0.023(3) -0.002(2) -0.003(2) -0.002(3)
N1 0.036(5) 0.058(4) 0.026(4) -0.001(3) 0.003(3) -0.001(4)
N4 0.030(4) 0.061(5) 0.038(4) 0.007(4) 0.003(3) 0.003(4)
N5 0.021(4) 0.052(4) 0.031(4) 0.005(3) -0.002(3) 0.001(3)
N6 0.035(5) 0.058(5) 0.060(5) 0.007(4) -0.001(4) -0.011(4)
N3 0.075(7) 0.049(5) 0.052(5) -0.006(4) 0.019(5) 0.011(4)
C38 0.034(3) 0.081(4) 0.050(3) 0.006(3) -0.001(3) 0.003(3)
C4 0.039(3) 0.072(3) 0.050(3) 0.012(3) 0.012(3) 0.002(3)
C46 0.042(4) 0.079(4) 0.061(4) 0.013(4) -0.006(4) -0.003(4)
C17 0.072(7) 0.119(7) 0.108(7) -0.018(6) 0.023(6) 0.003(6)
C20 0.061(6) 0.111(7) 0.112(7) 0.016(6) -0.004(6) 0.007(6)
C22 0.057(4) 0.074(4) 0.050(3) -0.004(3) 0.008(3) 0.005(3)
C34 0.039(3) 0.089(4) 0.045(3) 0.003(3) 0.006(3) -0.009(3)
C5 0.050(4) 0.082(4) 0.058(4) 0.014(3) 0.016(3) 0.000(4)
C32 0.042(4) 0.096(4) 0.056(4) -0.008(4) 0.012(3) -0.004(4)
C16 0.039(4) 0.079(4) 0.061(4) -0.003(4) -0.006(3) 0.002(4)
C7 0.051(3) 0.077(3) 0.051(3) 0.006(3) 0.011(3) 0.005(3)
C39 0.039(4) 0.088(4) 0.057(4) 0.006(4) -0.007(3) 0.003(4)
C43 0.039(4) 0.086(4) 0.060(4) 0.004(4) -0.006(3) -0.006(4)
C50 0.053(4) 0.089(4) 0.059(3) 0.012(3) 0.005(3) -0.011(3)
C33 0.046(4) 0.099(4) 0.048(4) -0.006(4) 0.012(3) -0.007(4)
C40 0.043(4) 0.087(4) 0.053(4) 0.009(4) -0.006(3) 0.008(4)
C41 0.048(4) 0.083(4) 0.059(4) 0.014(3) -0.003(3) 0.002(4)
C14 0.048(4) 0.086(4) 0.059(4) -0.018(3) -0.010(3) 0.001(4)
C44 0.082(7) 0.127(7) 0.120(7) 0.017(7) 0.013(7) -0.004(7)
C6 0.052(4) 0.085(4) 0.055(4) 0.013(4) 0.016(4) 0.008(4)
C51 0.053(4) 0.096(4) 0.065(4) 0.014(4) 0.008(3) -0.012(4)
C21 0.049(5) 0.106(6) 0.081(6) -0.017(5) 0.003(5) 0.002(5)
C12 0.043(4) 0.084(4) 0.063(4) -0.006(4) -0.010(3) -0.002(4)
C54 0.064(5) 0.091(5) 0.073(4) 0.012(4) 0.003(4) -0.016(4)
C23 0.074(4) 0.081(4) 0.062(4) -0.008(3) 0.010(3) 0.008(3)
C13 0.050(4) 0.090(4) 0.062(4) -0.013(4) -0.015(4) -0.002(4)
C27 0.089(5) 0.086(5) 0.076(4) -0.012(4) 0.019(4) 0.010(4)
C53 0.069(5) 0.099(5) 0.075(5) 0.012(4) 0.005(4) -0.025(4)
C47 0.073(7) 0.108(7) 0.092(7) -0.008(6) -0.015(6) -0.018(6)
C48 0.060(6) 0.109(7) 0.090(7) 0.013(6) 0.003(6) -0.012(6)
C24 0.069(4) 0.084(4) 0.065(4) -0.004(3) 0.017(3) 0.011(4)
C18 0.085(7) 0.104(7) 0.089(7) 0.005(6) 0.002(6) 0.010(6)
C52 0.062(5) 0.104(5) 0.079(5) 0.021(5) 0.008(4) -0.023(4)
C25 0.084(5) 0.098(5) 0.084(5) -0.005(5) 0.019(5) 0.022(5)
C26 0.094(5) 0.089(5) 0.082(5) -0.005(5) 0.024(4) 0.026(5)
C45 0.094(7) 0.116(7) 0.093(7) -0.006(6) -0.022(6) -0.015(7)
C9 0.030(3) 0.064(3) 0.042(3) -0.001(3) 0.006(3) 0.001(3)
C30 0.028(3) 0.080(3) 0.043(3) -0.003(3) 0.006(3) -0.009(3)
C2 0.037(3) 0.063(3) 0.043(3) 0.001(3) 0.010(3) 0.003(3)
C36 0.029(3) 0.074(3) 0.044(3) 0.002(3) 0.004(3) -0.006(3)
C35 0.035(3) 0.083(3) 0.044(3) 0.001(3) 0.009(3) -0.011(3)
C8 0.045(3) 0.071(3) 0.044(3) 0.005(3) 0.012(3) 0.007(3)
C29 0.026(3) 0.075(3) 0.038(3) 0.001(3) 0.004(3) -0.007(3)
C37 0.033(3) 0.075(3) 0.047(3) 0.005(3) 0.003(3) 0.004(3)
C28 0.033(3) 0.076(3) 0.040(3) 0.005(3) 0.006(3) -0.010(3)
C3 0.038(3) 0.066(3) 0.046(3) 0.006(3) 0.011(3) 0.003(3)
C1 0.040(3) 0.063(3) 0.043(3) -0.001(3) 0.013(3) 0.003(3)
C10 0.030(3) 0.070(3) 0.048(3) -0.007(3) 0.000(3) -0.005(3)
C49 0.043(3) 0.083(4) 0.048(3) 0.008(3) 0.005(3) -0.008(3)
C15 0.036(3) 0.075(4) 0.053(3) -0.009(3) -0.004(3) 0.000(3)
C42 0.036(3) 0.077(4) 0.053(3) 0.009(3) -0.004(3) -0.001(3)
C11 0.034(3) 0.078(4) 0.052(3) -0.006(3) -0.003(3) -0.001(3)
C31 0.036(3) 0.087(4) 0.046(3) -0.003(3) 0.009(3) -0.007(3)
C19 0.042(4) 0.077(4) 0.059(4) -0.015(4) 0.000(4) 0.005(4)

loop_
_atom_type_symbol
_atom_type_description
_atom_type_scat_dispersion_real
_atom_type_scat_dispersion_imag
_atom_type_scat_source
C C 0.0033 0.0016 'International Tables Vol C Tables 4.2.6.8 and 6.1.1.4'
H H 0.0000 0.0000 'International Tables Vol C Tables 4.2.6.8 and 6.1.1.4'
Cl Cl 0.1484 0.1585 'International Tables Vol C Tables 4.2.6.8 and 6.1.1.4'
Cu Cu 0.3201 1.2651 'International Tables Vol C Tables 4.2.6.8 and 6.1.1.4'
N N 0.0061 0.0033 'International Tables Vol C Tables 4.2.6.8 and 6.1.1.4'

loop_
_geom_angle_atom_site_label_1
_geom_angle_atom_site_label_2
_geom_angle_atom_site_label_3
_geom_angle
_geom_angle_site_symmetry_1
_geom_angle_site_symmetry_3
_geom_angle_publ_flag
Cu2 Cu1 Cu3 54.59(4) . . ?
Cu2 Cu1 Cl2 98.65(8) . . ?
Cu4 Cu1 Cu2 67.18(5) . . ?
Cu4 Cu1 Cu3 66.23(5) . . ?
Cu4 Cu1 Cl2 61.30(8) . . ?
Cl2 Cu1 Cu3 48.91(7) . . ?
N5 Cu1 Cu2 102.8(2) . . ?
N5 Cu1 Cu4 162.9(2) . . ?
N5 Cu1 Cu3 96.7(2) . . ?
N5 Cu1 Cl2 108.8(2) . . ?
N5 Cu1 C1 141.8(3) . . ?
C1 Cu1 Cu2 86.8(3) . . ?
C1 Cu1 Cu4 53.9(3) . . ?
C1 Cu1 Cu3 118.1(3) . . ?
C1 Cu1 Cl2 106.0(3) . . ?
Cu1 Cu2 Cu4 55.04(4) . . ?
Cu1 Cu2 Cl1 100.82(7) . . ?
Cu3 Cu2 Cu1 68.42(5) . . ?
Cu3 Cu2 Cu4 66.94(5) . . ?
Cu3 Cu2 Cl1 63.24(8) . . ?
Cl1 Cu2 Cu4 49.89(6) . . ?
N2 Cu2 Cu1 101.93(18) . . ?
N2 Cu2 Cu4 97.02(19) . . ?
N2 Cu2 Cu3 163.91(19) . . ?
N2 Cu2 Cl1 108.0(2) . . ?
N2 Cu2 C28 141.1(3) . . ?
C28 Cu2 Cu1 85.9(3) . . ?
C28 Cu2 Cu4 117.7(3) . . ?
C28 Cu2 Cu3 53.3(3) . . ?
C28 Cu2 Cl1 107.7(3) . . ?
Cu1 Cu4 Cu2 57.78(4) . . ?
Cu1 Cu4 Cu3 62.79(5) . . ?
Cu1 Cu4 Cl2 64.14(9) . . ?
Cu2 Cu4 Cu3 51.59(4) . . ?
Cl1 Cu4 Cu1 115.43(8) . . ?
Cl1 Cu4 Cu2 63.11(8) . . ?
Cl1 Cu4 Cu3 61.48(8) . . ?
Cl1 Cu4 Cl2 98.88(11) . . ?
Cl2 Cu4 Cu2 94.84(8) . . ?
Cl2 Cu4 Cu3 48.57(7) . . ?
N3 Cu4 Cu1 130.0(2) . . ?
N3 Cu4 Cu2 162.5(3) . . ?
N3 Cu4 Cu3 144.4(2) . . ?
N3 Cu4 Cl1 114.2(2) . . ?
N3 Cu4 Cl2 102.6(3) . . ?
C1 Cu4 Cu1 52.1(3) . . ?
C1 Cu4 Cu2 80.0(3) . . ?
C1 Cu4 Cu3 113.0(3) . . ?
C1 Cu4 Cl1 136.4(3) . . ?
C1 Cu4 Cl2 107.0(3) . . ?
C1 Cu4 N3 93.8(3) . . ?
Cu1 Cu3 Cu4 50.98(4) . . ?
Cu2 Cu3 Cu1 56.99(4) . . ?
Cu2 Cu3 Cu4 61.46(4) . . ?
Cu2 Cu3 Cl1 62.22(8) . . ?
Cl1 Cu3 Cu1 93.55(7) . . ?
Cl1 Cu3 Cu4 48.29(6) . . ?
Cl2 Cu3 Cu1 63.29(8) . . ?
Cl2 Cu3 Cu2 113.77(8) . . ?
Cl2 Cu3 Cu4 60.02(9) . . ?
Cl2 Cu3 Cl1 97.42(11) . . ?
N6 Cu3 Cu1 163.4(2) . . ?
N6 Cu3 Cu2 130.1(2) . . ?
N6 Cu3 Cu4 144.5(2) . . ?
N6 Cu3 Cl1 103.0(2) . . ?
N6 Cu3 Cl2 115.4(2) . . ?
C28 Cu3 Cu1 78.5(3) . . ?
C28 Cu3 Cu2 52.5(3) . . ?
C28 Cu3 Cu4 111.7(3) . . ?
C28 Cu3 Cl1 106.2(3) . . ?
C28 Cu3 Cl2 136.1(3) . . ?
C28 Cu3 N6 94.9(3) . . ?
Cu2 Cl1 Cu3 54.54(6) . . ?
Cu4 Cl1 Cu2 67.00(7) . . ?
Cu4 Cl1 Cu3 70.23(8) . . ?
Cu4 Cl2 Cu1 54.56(6) . . ?
Cu3 Cl2 Cu1 67.80(8) . . ?
Cu3 Cl2 Cu4 71.41(8) . . ?
C9 N2 Cu2 126.2(6) . . ?
C9 N2 C10 116.3(7) . . ?
C10 N2 Cu2 117.5(5) . . ?
C8 N1 C22 123.4(8) . . ?
C1 N1 C22 123.2(8) . . ?
C1 N1 C8 111.8(8) . . ?
C35 N4 C28 111.5(8) . . ?
C35 N4 C49 124.1(8) . . ?
C28 N4 C49 122.7(8) . . ?
C36 N5 Cu1 126.5(6) . . ?
C36 N5 C37 116.8(8) . . ?
C37 N5 Cu1 116.6(5) . . ?
C50 N6 Cu3 112.9(5) . . ?
C50 N6 C51 110.3(8) . . ?
C51 N6 Cu3 105.6(6) . . ?
C54 N6 Cu3 111.7(7) . . ?
C54 N6 C50 111.4(8) . . ?
C54 N6 C51 104.4(8) . . ?
C23 N3 Cu4 112.1(6) . . ?
C27 N3 Cu4 111.7(7) . . ?
C27 N3 C23 111.4(8) . . ?
C27 N3 C24 104.4(9) . . ?
C24 N3 Cu4 106.0(6) . . ?
C24 N3 C23 110.9(8) . . ?
C39 C38 C43 120.5(9) . . ?
C39 C38 C37 118.3(9) . . ?
C37 C38 C43 121.1(8) . . ?
C5 C4 H4 119.5 . . ?
C3 C4 H4 119.5 . . ?
C3 C4 C5 121.0(10) . . ?
C47 C46 H46 107.9 . . ?
C48 C46 H46 107.9 . . ?
C48 C46 C47 110.9(10) . . ?
C48 C46 C42 111.9(9) . . ?
C42 C46 H46 107.9 . . ?
C42 C46 C47 110.3(9) . . ?
H17A C17 H17B 109.5 . . ?
H17A C17 H17C 109.5 . . ?
H17B C17 H17C 109.5 . . ?
C16 C17 H17A 109.5 . . ?
C16 C17 H17B 109.5 . . ?
C16 C17 H17C 109.5 . . ?
H20A C20 H20B 109.5 . . ?
H20A C20 H20C 109.5 . . ?
H20B C20 H20C 109.5 . . ?
C19 C20 H20A 109.5 . . ?
C19 C20 H20B 109.5 . . ?
C19 C20 H20C 109.5 . . ?
N1 C22 H22A 109.1 . . ?
N1 C22 H22B 109.1 . . ?
N1 C22 C23 112.4(9) . . ?
H22A C22 H22B 107.9 . . ?
C23 C22 H22A 109.1 . . ?
C23 C22 H22B 109.1 . . ?
C33 C34 H34 121.8 . . ?
C33 C34 C35 116.3(10) . . ?
C35 C34 H34 121.8 . . ?
C4 C5 H5 119.5 . . ?
C4 C5 C6 121.0(10) . . ?
C6 C5 H5 119.5 . . ?
C33 C32 H32 120.1 . . ?
C33 C32 C31 119.9(10) . . ?
C31 C32 H32 120.1 . . ?
C17 C16 H16 107.6 . . ?
C18 C16 C17 110.6(10) . . ?
C18 C16 H16 107.6 . . ?
C11 C16 C17 110.4(9) . . ?
C11 C16 H16 107.6 . . ?
C11 C16 C18 112.9(9) . . ?
C6 C7 H7 120.6 . . ?
C6 C7 C8 118.8(11) . . ?
C8 C7 H7 120.6 . . ?
C38 C39 H39 119.6 . . ?
C40 C39 C38 120.8(10) . . ?
C40 C39 H39 119.6 . . ?
C38 C43 H43 107.7 . . ?
C38 C43 C44 111.2(9) . . ?
C38 C43 C45 111.4(9) . . ?
C44 C43 H43 107.7 . . ?
C45 C43 H43 107.7 . . ?
C45 C43 C44 111.1(10) . . ?
N6 C50 H50A 108.7 . . ?
N6 C50 H50B 108.7 . . ?
N6 C50 C49 114.2(8) . . ?
H50A C50 H50B 107.6 . . ?
C49 C50 H50A 108.7 . . ?
C49 C50 H50B 108.7 . . ?
C34 C33 C32 122.8(10) . . ?
C34 C33 H33 118.6 . . ?
C32 C33 H33 118.6 . . ?
C39 C40 H40 118.9 . . ?
C39 C40 C41 122.1(10) . . ?
C41 C40 H40 118.9 . . ?
C40 C41 H41 120.3 . . ?
C40 C41 C42 119.4(10) . . ?
C42 C41 H41 120.3 . . ?
C13 C14 H14 119.9 . . ?
C13 C14 C15 120.2(11) . . ?
C15 C14 H14 119.9 . . ?
C43 C44 H44A 109.5 . . ?
C43 C44 H44B 109.5 . . ?
C43 C44 H44C 109.5 . . ?
H44A C44 H44B 109.5 . . ?
H44A C44 H44C 109.5 . . ?
H44B C44 H44C 109.5 . . ?
C5 C6 H6 119.8 . . ?
C7 C6 C5 120.4(10) . . ?
C7 C6 H6 119.8 . . ?
N6 C51 H51A 111.7 . . ?
N6 C51 H51B 111.7 . . ?
N6 C51 C52 100.2(9) . . ?
H51A C51 H51B 109.5 . . ?
C52 C51 H51A 111.7 . . ?
C52 C51 H51B 111.7 . . ?
H21A C21 H21B 109.5 . . ?
H21A C21 H21C 109.5 . . ?
H21B C21 H21C 109.5 . . ?
C19 C21 H21A 109.5 . . ?
C19 C21 H21B 109.5 . . ?
C19 C21 H21C 109.5 . . ?
C13 C12 H12 119.7 . . ?
C13 C12 C11 120.6(11) . . ?
C11 C12 H12 119.7 . . ?
N6 C54 H54A 110.3 . . ?
N6 C54 H54B 110.3 . . ?
N6 C54 C53 106.9(9) . . ?
H54A C54 H54B 108.6 . . ?
C53 C54 H54A 110.3 . . ?
C53 C54 H54B 110.3 . . ?
N3 C23 C22 116.0(8) . . ?
N3 C23 H23A 108.3 . . ?
N3 C23 H23B 108.3 . . ?
C22 C23 H23A 108.3 . . ?
C22 C23 H23B 108.3 . . ?
H23A C23 H23B 107.4 . . ?
C14 C13 H13 119.0 . . ?
C12 C13 C14 122.0(10) . . ?
C12 C13 H13 119.0 . . ?
N3 C27 H27A 110.8 . . ?
N3 C27 H27B 110.8 . . ?
N3 C27 C26 104.7(10) . . ?
H27A C27 H27B 108.9 . . ?
C26 C27 H27A 110.8 . . ?
C26 C27 H27B 110.8 . . ?
C54 C53 H53A 111.3 . . ?
C54 C53 H53B 111.3 . . ?
C54 C53 C52 102.2(10) . . ?
H53A C53 H53B 109.2 . . ?
C52 C53 H53A 111.3 . . ?
C52 C53 H53B 111.3 . . ?
C46 C47 H47A 109.5 . . ?
C46 C47 H47B 109.5 . . ?
C46 C47 H47C 109.5 . . ?
H47A C47 H47B 109.5 . . ?
H47A C47 H47C 109.5 . . ?
H47B C47 H47C 109.5 . . ?
C46 C48 H48A 109.5 . . ?
C46 C48 H48B 109.5 . . ?
C46 C48 H48C 109.5 . . ?
H48A C48 H48B 109.5 . . ?
H48A C48 H48C 109.5 . . ?
H48B C48 H48C 109.5 . . ?
N3 C24 H24A 110.9 . . ?
N3 C24 H24B 110.9 . . ?
N3 C24 C25 104.2(10) . . ?
H24A C24 H24B 108.9 . . ?
C25 C24 H24A 110.9 . . ?
C25 C24 H24B 110.9 . . ?
C16 C18 H18A 109.5 . . ?
C16 C18 H18B 109.5 . . ?
C16 C18 H18C 109.5 . . ?
H18A C18 H18B 109.5 . . ?
H18A C18 H18C 109.5 . . ?
H18B C18 H18C 109.5 . . ?
C51 C52 H52A 109.8 . . ?
C51 C52 H52B 109.8 . . ?
C53 C52 C51 109.2(10) . . ?
C53 C52 H52A 109.8 . . ?
C53 C52 H52B 109.8 . . ?
H52A C52 H52B 108.3 . . ?
C24 C25 H25A 110.9 . . ?
C24 C25 H25B 110.9 . . ?
H25A C25 H25B 109.0 . . ?
C26 C25 C24 104.0(10) . . ?
C26 C25 H25A 110.9 . . ?
C26 C25 H25B 110.9 . . ?
C27 C26 H26A 110.4 . . ?
C27 C26 H26B 110.4 . . ?
C25 C26 C27 106.6(10) . . ?
C25 C26 H26A 110.4 . . ?
C25 C26 H26B 110.4 . . ?
H26A C26 H26B 108.6 . . ?
C43 C45 H45A 109.5 . . ?
C43 C45 H45B 109.5 . . ?
C43 C45 H45C 109.5 . . ?
H45A C45 H45B 109.5 . . ?
H45A C45 H45C 109.5 . . ?
H45B C45 H45C 109.5 . . ?
N2 C9 H9 115.8 . . ?
N2 C9 C2 128.4(9) . . ?
C2 C9 H9 115.8 . . ?
C35 C30 C29 106.0(9) . . ?
C31 C30 C35 118.3(9) . . ?
C31 C30 C29 135.7(10) . . ?
C9 C2 C3 122.3(9) . . ?
C9 C2 C1 128.0(9) . . ?
C1 C2 C3 109.4(8) . . ?
N5 C36 H36 115.7 . . ?
N5 C36 C29 128.6(9) . . ?
C29 C36 H36 115.7 . . ?
N4 C35 C34 130.1(10) . . ?
N4 C35 C30 107.5(8) . . ?
C34 C35 C30 122.4(10) . . ?
N1 C8 C3 107.2(8) . . ?
C7 C8 N1 131.2(10) . . ?
C7 C8 C3 121.6(10) . . ?
C36 C29 C30 123.8(9) . . ?
C28 C29 C30 109.2(8) . . ?
C28 C29 C36 126.9(9) . . ?
C38 C37 N5 119.0(8) . . ?
C42 C37 N5 120.1(9) . . ?
C42 C37 C38 120.8(9) . . ?
Cu2 C28 Cu3 74.2(3) . . ?
N4 C28 Cu2 116.3(6) . . ?
N4 C28 Cu3 109.5(6) . . ?
N4 C28 C29 105.8(8) . . ?
C29 C28 Cu2 124.2(7) . . ?
C29 C28 Cu3 124.2(7) . . ?
C4 C3 C2 137.7(10) . . ?
C4 C3 C8 117.0(9) . . ?
C8 C3 C2 105.3(8) . . ?
Cu1 C1 Cu4 74.0(3) . . ?
N1 C1 Cu1 117.8(7) . . ?
N1 C1 Cu4 109.9(6) . . ?
N1 C1 C2 106.3(8) . . ?
C2 C1 Cu1 123.5(7) . . ?
C2 C1 Cu4 122.5(7) . . ?
C15 C10 N2 118.8(8) . . ?
C15 C10 C11 121.1(9) . . ?
C11 C10 N2 120.1(9) . . ?
N4 C49 C50 112.7(8) . . ?
N4 C49 H49A 109.0 . . ?
N4 C49 H49B 109.0 . . ?
C50 C49 H49A 109.0 . . ?
C50 C49 H49B 109.0 . . ?
H49A C49 H49B 107.8 . . ?
C14 C15 C10 118.5(9) . . ?
C14 C15 C19 120.3(9) . . ?
C10 C15 C19 121.2(8) . . ?
C41 C42 C46 119.9(10) . . ?
C37 C42 C46 121.5(9) . . ?
C37 C42 C41 118.4(10) . . ?
C12 C11 C16 121.5(9) . . ?
C12 C11 C10 117.4(10) . . ?
C10 C11 C16 121.1(9) . . ?
C32 C31 C30 120.0(10) . . ?
C32 C31 H31 120.0 . . ?
C30 C31 H31 120.0 . . ?
C20 C19 C21 110.2(9) . . ?
C20 C19 C15 111.4(9) . . ?
C20 C19 H19 108.6 . . ?
C21 C19 H19 108.6 . . ?
C15 C19 C21 109.4(8) . . ?
C15 C19 H19 108.6 . . ?

loop_
_geom_bond_atom_site_label_1
_geom_bond_atom_site_label_2
_geom_bond_distance
_geom_bond_site_symmetry_2
_geom_bond_publ_flag
Cu1 Cu2 2.5233(16) . ?
Cu1 Cu4 2.4444(17) . ?
Cu1 Cu3 2.7981(17) . ?
Cu1 Cl2 2.700(3) . ?
Cu1 N5 1.920(7) . ?
Cu1 C1 2.007(9) . ?
Cu2 Cu4 2.7493(17) . ?
Cu2 Cu3 2.4523(16) . ?
Cu2 Cl1 2.664(3) . ?
Cu2 N2 1.942(7) . ?
Cu2 C28 2.021(9) . ?
Cu4 Cu3 2.8795(18) . ?
Cu4 Cl1 2.284(3) . ?
Cu4 Cl2 2.631(3) . ?
Cu4 N3 2.156(8) . ?
Cu4 C1 2.055(9) . ?
Cu3 Cl1 2.688(3) . ?
Cu3 Cl2 2.278(3) . ?
Cu3 N6 2.164(8) . ?
Cu3 C28 2.042(10) . ?
N2 C9 1.310(10) . ?
N2 C10 1.444(11) . ?
N1 C22 1.450(12) . ?
N1 C8 1.393(12) . ?
N1 C1 1.377(11) . ?
N4 C35 1.382(12) . ?
N4 C28 1.397(11) . ?
N4 C49 1.434(12) . ?
N5 C36 1.296(11) . ?
N5 C37 1.467(11) . ?
N6 C50 1.492(12) . ?
N6 C51 1.506(13) . ?
N6 C54 1.484(14) . ?
N3 C23 1.465(13) . ?
N3 C27 1.454(13) . ?
N3 C24 1.458(14) . ?
C38 C39 1.384(13) . ?
C38 C43 1.523(8) . ?
C38 C37 1.415(13) . ?
C4 H4 0.9300 . ?
C4 C5 1.370(12) . ?
C4 C3 1.361(13) . ?
C46 H46 0.9800 . ?
C46 C47 1.543(9) . ?
C46 C48 1.526(15) . ?
C46 C42 1.531(14) . ?
C17 H17A 0.9600 . ?
C17 H17B 0.9600 . ?
C17 H17C 0.9600 . ?
C17 C16 1.535(9) . ?
C20 H20A 0.9600 . ?
C20 H20B 0.9600 . ?
C20 H20C 0.9600 . ?
C20 C19 1.523(9) . ?
C22 H22A 0.9700 . ?
C22 H22B 0.9700 . ?
C22 C23 1.547(8) . ?
C34 H34 0.9300 . ?
C34 C33 1.382(14) . ?
C34 C35 1.398(13) . ?
C5 H5 0.9300 . ?
C5 C6 1.402(15) . ?
C32 H32 0.9300 . ?
C32 C33 1.384(14) . ?
C32 C31 1.386(13) . ?
C16 H16 0.9800 . ?
C16 C18 1.508(15) . ?
C16 C11 1.504(14) . ?
C7 H7 0.9300 . ?
C7 C6 1.346(14) . ?
C7 C8 1.387(13) . ?
C39 H39 0.9300 . ?
C39 C40 1.330(14) . ?
C43 H43 0.9800 . ?
C43 C44 1.526(9) . ?
C43 C45 1.524(9) . ?
C50 H50A 0.9700 . ?
C50 H50B 0.9700 . ?
C50 C49 1.536(8) . ?
C33 H33 0.9300 . ?
C40 H40 0.9300 . ?
C40 C41 1.378(14) . ?
C41 H41 0.9300 . ?
C41 C42 1.405(13) . ?
C14 H14 0.9300 . ?
C14 C13 1.367(15) . ?
C14 C15 1.395(13) . ?
C44 H44A 0.9600 . ?
C44 H44B 0.9600 . ?
C44 H44C 0.9600 . ?
C6 H6 0.9300 . ?
C51 H51A 0.9700 . ?
C51 H51B 0.9700 . ?
C51 C52 1.543(9) . ?
C21 H21A 0.9600 . ?
C21 H21B 0.9600 . ?
C21 H21C 0.9600 . ?
C21 C19 1.536(8) . ?
C12 H12 0.9300 . ?
C12 C13 1.346(15) . ?
C12 C11 1.412(13) . ?
C54 H54A 0.9700 . ?
C54 H54B 0.9700 . ?
C54 C53 1.504(16) . ?
C23 H23A 0.9700 . ?
C23 H23B 0.9700 . ?
C13 H13 0.9300 . ?
C27 H27A 0.9700 . ?
C27 H27B 0.9700 . ?
C27 C26 1.529(9) . ?
C53 H53A 0.9700 . ?
C53 H53B 0.9700 . ?
C53 C52 1.537(9) . ?
C47 H47A 0.9600 . ?
C47 H47B 0.9600 . ?
C47 H47C 0.9600 . ?
C48 H48A 0.9600 . ?
C48 H48B 0.9600 . ?
C48 H48C 0.9600 . ?
C24 H24A 0.9700 . ?
C24 H24B 0.9700 . ?
C24 C25 1.538(9) . ?
C18 H18A 0.9600 . ?
C18 H18B 0.9600 . ?
C18 H18C 0.9600 . ?
C52 H52A 0.9700 . ?
C52 H52B 0.9700 . ?
C25 H25A 0.9700 . ?
C25 H25B 0.9700 . ?
C25 C26 1.487(17) . ?
C26 H26A 0.9700 . ?
C26 H26B 0.9700 . ?
C45 H45A 0.9600 . ?
C45 H45B 0.9600 . ?
C45 H45C 0.9600 . ?
C9 H9 0.9300 . ?
C9 C2 1.405(12) . ?
C30 C35 1.417(13) . ?
C30 C29 1.443(12) . ?
C30 C31 1.388(13) . ?
C2 C3 1.443(12) . ?
C2 C1 1.414(13) . ?
C36 H36 0.9300 . ?
C36 C29 1.416(12) . ?
C8 C3 1.443(13) . ?
C29 C28 1.402(13) . ?
C37 C42 1.378(14) . ?
C10 C15 1.396(13) . ?
C10 C11 1.413(13) . ?
C49 H49A 0.9700 . ?
C49 H49B 0.9700 . ?
C15 C19 1.533(8) . ?
C31 H31 0.9300 . ?
C19 H19 0.9800 . ?

loop_
_geom_torsion_atom_site_label_1
_geom_torsion_atom_site_label_2
_geom_torsion_atom_site_label_3
_geom_torsion_atom_site_label_4
_geom_torsion
_geom_torsion_site_symmetry_1
_geom_torsion_site_symmetry_2
_geom_torsion_site_symmetry_3
_geom_torsion_site_symmetry_4
_geom_torsion_publ_flag
Cu1 N5 C36 C29 6.6(14) . . . . ?
Cu1 N5 C37 C38 -93.9(9) . . . . ?
Cu1 N5 C37 C42 84.9(10) . . . . ?
Cu2 N2 C9 C2 2.7(14) . . . . ?
Cu2 N2 C10 C15 86.5(10) . . . . ?
Cu2 N2 C10 C11 -90.9(10) . . . . ?
Cu4 N3 C23 C22 -21.0(12) . . . . ?
Cu4 N3 C27 C26 77.5(10) . . . . ?
Cu4 N3 C24 C25 -77.6(9) . . . . ?
Cu3 N6 C50 C49 -14.2(12) . . . . ?
Cu3 N6 C51 C52 -78.8(8) . . . . ?
Cu3 N6 C54 C53 72.8(10) . . . . ?
N2 C9 C2 C3 175.6(9) . . . . ?
N2 C9 C2 C1 2.1(16) . . . . ?
N2 C10 C15 C14 179.3(9) . . . . ?
N2 C10 C15 C19 1.5(15) . . . . ?
N2 C10 C11 C16 1.1(15) . . . . ?
N2 C10 C11 C12 -178.5(9) . . . . ?
N1 C22 C23 N3 -41.6(13) . . . . ?
N1 C8 C3 C4 178.8(8) . . . . ?
N1 C8 C3 C2 0.1(10) . . . . ?
N5 C36 C29 C30 176.6(9) . . . . ?
N5 C36 C29 C28 -0.5(16) . . . . ?
N5 C37 C42 C46 4.0(15) . . . . ?
N5 C37 C42 C41 180.0(9) . . . . ?
N6 C50 C49 N4 -48.6(13) . . . . ?
N6 C51 C52 C53 -25.0(11) . . . . ?
N6 C54 C53 C52 23.4(12) . . . . ?
N3 C27 C26 C25 18.4(13) . . . . ?
N3 C24 C25 C26 -28.1(12) . . . . ?
C38 C39 C40 C41 2.6(18) . . . . ?
C38 C37 C42 C46 -177.2(9) . . . . ?
C38 C37 C42 C41 -1.2(16) . . . . ?
C4 C5 C6 C7 -0.3(17) . . . . ?
C17 C16 C11 C12 74.1(13) . . . . ?
C17 C16 C11 C10 -105.5(12) . . . . ?
C22 N1 C8 C7 -11.5(16) . . . . ?
C22 N1 C8 C3 166.1(8) . . . . ?
C22 N1 C1 Cu1 50.2(10) . . . . ?
C22 N1 C1 Cu4 -31.7(10) . . . . ?
C22 N1 C1 C2 -166.3(8) . . . . ?
C5 C4 C3 C2 -179.9(11) . . . . ?
C5 C4 C3 C8 1.9(15) . . . . ?
C7 C8 C3 C4 -3.4(15) . . . . ?
C7 C8 C3 C2 177.9(9) . . . . ?
C39 C38 C43 C44 67.3(13) . . . . ?
C39 C38 C43 C45 -57.1(14) . . . . ?
C39 C38 C37 N5 179.7(9) . . . . ?
C39 C38 C37 C42 0.9(16) . . . . ?
C39 C40 C41 C42 -2.9(18) . . . . ?
C43 C38 C39 C40 175.5(10) . . . . ?
C43 C38 C37 N5 2.6(14) . . . . ?
C43 C38 C37 C42 -176.2(9) . . . . ?
C50 N6 C51 C52 158.9(8) . . . . ?
C50 N6 C54 C53 -160.0(9) . . . . ?
C33 C34 C35 N4 -178.8(10) . . . . ?
C33 C34 C35 C30 3.9(15) . . . . ?
C33 C32 C31 C30 1.6(15) . . . . ?
C40 C41 C42 C46 178.2(10) . . . . ?
C40 C41 C42 C37 2.2(16) . . . . ?
C14 C15 C19 C20 -57.7(14) . . . . ?
C14 C15 C19 C21 64.4(13) . . . . ?
C6 C7 C8 N1 -179.8(10) . . . . ?
C6 C7 C8 C3 3.0(15) . . . . ?
C51 N6 C50 C49 103.8(10) . . . . ?
C51 N6 C54 C53 -40.9(11) . . . . ?
C54 N6 C50 C49 -140.7(10) . . . . ?
C54 N6 C51 C52 39.1(10) . . . . ?
C54 C53 C52 C51 1.7(12) . . . . ?
C23 N3 C27 C26 -156.2(10) . . . . ?
C23 N3 C24 C25 160.6(8) . . . . ?
C13 C14 C15 C10 0.1(18) . . . . ?
C13 C14 C15 C19 177.9(10) . . . . ?
C13 C12 C11 C16 178.7(11) . . . . ?
C13 C12 C11 C10 -1.7(17) . . . . ?
C27 N3 C23 C22 -147.0(10) . . . . ?
C27 N3 C24 C25 40.4(11) . . . . ?
C47 C46 C42 C41 -67.2(13) . . . . ?
C47 C46 C42 C37 108.7(12) . . . . ?
C48 C46 C42 C41 56.8(14) . . . . ?
C48 C46 C42 C37 -127.3(11) . . . . ?
C24 N3 C23 C22 97.2(11) . . . . ?
C24 N3 C27 C26 -36.5(11) . . . . ?
C24 C25 C26 C27 5.9(13) . . . . ?
C18 C16 C11 C12 -50.3(14) . . . . ?
C18 C16 C11 C10 130.1(11) . . . . ?
C9 N2 C10 C15 -93.4(11) . . . . ?
C9 N2 C10 C11 89.1(11) . . . . ?
C9 C2 C3 C4 6.7(18) . . . . ?
C9 C2 C3 C8 -175.0(9) . . . . ?
C9 C2 C1 Cu1 -44.4(13) . . . . ?
C9 C2 C1 Cu4 47.3(13) . . . . ?
C9 C2 C1 N1 174.7(9) . . . . ?
C30 C29 C28 Cu2 138.3(7) . . . . ?
C30 C29 C28 Cu3 -128.0(7) . . . . ?
C30 C29 C28 N4 -0.2(10) . . . . ?
C36 N5 C37 C38 85.8(11) . . . . ?
C36 N5 C37 C42 -95.4(11) . . . . ?
C36 C29 C28 Cu2 -44.2(13) . . . . ?
C36 C29 C28 Cu3 49.5(13) . . . . ?
C36 C29 C28 N4 177.3(9) . . . . ?
C35 N4 C28 Cu2 -142.9(7) . . . . ?
C35 N4 C28 Cu3 135.5(7) . . . . ?
C35 N4 C28 C29 -0.6(10) . . . . ?
C35 N4 C49 C50 -80.7(11) . . . . ?
C35 C34 C33 C32 1.0(16) . . . . ?
C35 C30 C29 C36 -176.7(9) . . . . ?
C35 C30 C29 C28 0.9(11) . . . . ?
C35 C30 C31 C32 2.9(14) . . . . ?
C8 N1 C22 C23 -83.7(11) . . . . ?
C8 N1 C1 Cu1 -143.9(7) . . . . ?
C8 N1 C1 Cu4 134.2(7) . . . . ?
C8 N1 C1 C2 -0.4(10) . . . . ?
C8 C7 C6 C5 -1.1(16) . . . . ?
C29 C30 C35 N4 -1.3(11) . . . . ?
C29 C30 C35 C34 176.6(9) . . . . ?
C29 C30 C31 C32 179.6(11) . . . . ?
C37 N5 C36 C29 -173.0(9) . . . . ?
C37 C38 C39 C40 -1.6(16) . . . . ?
C37 C38 C43 C44 -115.6(12) . . . . ?
C37 C38 C43 C45 119.9(11) . . . . ?
C28 N4 C35 C34 -176.5(10) . . . . ?
C28 N4 C35 C30 1.2(11) . . . . ?
C28 N4 C49 C50 83.2(11) . . . . ?
C3 C4 C5 C6 -0.2(16) . . . . ?
C3 C2 C1 Cu1 141.4(7) . . . . ?
C3 C2 C1 Cu4 -127.0(7) . . . . ?
C3 C2 C1 N1 0.5(10) . . . . ?
C1 N1 C22 C23 80.6(11) . . . . ?
C1 N1 C8 C7 -177.3(11) . . . . ?
C1 N1 C8 C3 0.2(11) . . . . ?
C1 C2 C3 C4 -178.7(12) . . . . ?
C1 C2 C3 C8 -0.3(11) . . . . ?
C10 N2 C9 C2 -177.4(9) . . . . ?
C10 C15 C19 C20 120.0(11) . . . . ?
C10 C15 C19 C21 -117.9(11) . . . . ?
C49 N4 C35 C34 -11.0(16) . . . . ?
C49 N4 C35 C30 166.7(8) . . . . ?
C49 N4 C28 Cu2 51.3(11) . . . . ?
C49 N4 C28 Cu3 -30.3(10) . . . . ?
C49 N4 C28 C29 -166.3(8) . . . . ?
C15 C14 C13 C12 2.3(19) . . . . ?
C15 C10 C11 C16 -176.3(9) . . . . ?
C15 C10 C11 C12 4.0(16) . . . . ?
C11 C12 C13 C14 -1.5(19) . . . . ?
C11 C10 C15 C14 -3.3(16) . . . . ?
C11 C10 C15 C19 179.0(9) . . . . ?
C31 C32 C33 C34 -3.7(17) . . . . ?
C31 C30 C35 N4 176.3(8) . . . . ?
C31 C30 C35 C34 -5.9(15) . . . . ?
C31 C30 C29 C36 6.4(18) . . . . ?
C31 C30 C29 C28 -176.0(11) . . . . ?

loop_
_smtbx_masks_void_nr
_smtbx_masks_void_average_x
_smtbx_masks_void_average_y
_smtbx_masks_void_average_z
_smtbx_masks_void_volume
_smtbx_masks_void_count_electrons
_smtbx_masks_void_content
1 0.000 0.000 0.000 567.7 98.2 ?
2 0.000 0.500 0.500 567.7 98.2 ?
